data_7226584
loop_
_publ_author_name
'Bharty, M. K.'
'Nath, Paras'
'Singh, Nand Kishor'
'Maiti, Biswajit'
'Bharty, A.'
'Butcher, R. J'
'Wikaira, Jan L.'

_publ_section_title
;
 Ag(I), Cu(II), Co(III), Hg(II) complexes and metal assisted products
 derived from 4-methyl-piperidine-carbodithioate: Synthesis, structures,
 thermal analysis, redox behaviour and fluorescence properties
;
_journal_coden_ASTM RSCACL
_journal_issue 96
_journal_name_full 'RSC Advances'
_journal_page_first 93867
_journal_page_last 93880
_journal_paper_doi 10.1039/C6RA15186H
_journal_volume 6
_journal_year 2016
_chemical_formula_moiety 'C14 H24 Cu N2 S4'
_chemical_formula_sum 'C14 H24 Cu N2 S4'
_chemical_formula_weight 412.13
_space_group_crystal_system monoclinic
_space_group_IT_number 14
_space_group_name_Hall '-P 2ybc'
_space_group_name_H-M_alt 'P 1 21/c 1'
_symmetry_space_group_name_Hall '-P 2ybc'
_symmetry_space_group_name_H-M 'P 1 21/c 1'
_atom_sites_solution_hydrogens geom
_audit_creation_method SHELXL-2014/7
_audit_update_record
;
2015-10-02 deposited with the CCDC.
2016-09-15 downloaded from the CCDC.
;
_cell_angle_alpha 90
_cell_angle_beta 106.579(4)
_cell_angle_gamma 90
_cell_formula_units_Z 4
_cell_length_a 8.4525(3)
_cell_length_b 18.6204(6)
_cell_length_c 12.1412(4)
_cell_measurement_reflns_used 6254
_cell_measurement_temperature 120(2)
_cell_measurement_theta_max 76.3440
_cell_measurement_theta_min 3.7955
_cell_volume 1831.45(11)
_computing_cell_refinement
;
CrysAlisPro, Oxford Diffraction Ltd.,
Version 1.171.35.11 (release 16-05-2011 CrysAlis171 .NET)
(compiled May 16 2011,17:55:39)
;
_computing_data_collection
;
CrysAlisPro, Oxford Diffraction Ltd.,
Version 1.171.35.11 (release 16-05-2011 CrysAlis171 .NET)
(compiled May 16 2011,17:55:39)
;
_computing_data_reduction
;
CrysAlisPro, Oxford Diffraction Ltd.,
Version 1.171.35.11 (release 16-05-2011 CrysAlis171 .NET)
(compiled May 16 2011,17:55:39)
;
_computing_molecular_graphics 'SHELXTL (Sheldrick, 2008)'
_computing_publication_material 'SHELXTL (Sheldrick, 2008)'
_computing_structure_refinement 'SHELXL-2014/7 (Sheldrick, 2014)'
_computing_structure_solution 'SHELXT (Sheldrick, 2014)'
_diffrn_ambient_temperature 120(2)
_diffrn_detector_area_resol_mean 10.6501
_diffrn_measured_fraction_theta_full 0.997
_diffrn_measured_fraction_theta_max 0.983
_diffrn_measurement_device_type 'SuperNova, Dual, Cu at zero, Atlas'
_diffrn_measurement_method '\w scans'
_diffrn_radiation_type CuK\a
_diffrn_radiation_wavelength 1.54184
_diffrn_reflns_av_R_equivalents 0.0469
_diffrn_reflns_av_unetI/netI 0.0390
_diffrn_reflns_Laue_measured_fraction_full 0.997
_diffrn_reflns_Laue_measured_fraction_max 0.983
_diffrn_reflns_limit_h_max 9
_diffrn_reflns_limit_h_min -10
_diffrn_reflns_limit_k_max 23
_diffrn_reflns_limit_k_min -20
_diffrn_reflns_limit_l_max 15
_diffrn_reflns_limit_l_min -15
_diffrn_reflns_number 9142
_diffrn_reflns_point_group_measured_fraction_full 0.997
_diffrn_reflns_point_group_measured_fraction_max 0.983
_diffrn_reflns_theta_full 67.500
_diffrn_reflns_theta_max 76.540
_diffrn_reflns_theta_min 4.750
_exptl_absorpt_coefficient_mu 5.890
_exptl_absorpt_correction_T_max 0.333
_exptl_absorpt_correction_T_min 0.062
_exptl_absorpt_correction_type analytical
_exptl_absorpt_process_details
;
CrysAlisPro, Agilent Technologies,
Version 1.171.35.11 (release 16-05-2011 CrysAlis171 .NET)
(compiled May 16 2011,17:55:39)
Analytical numeric absorption correction using a multifaceted crystal
            model based on expressions derived by R.C. Clark & J.S. Reid.
(Clark, R. C. & Reid, J. S. (1995). Acta Cryst. A51, 887-897)
;
_exptl_crystal_colour 'dark brown-blue'
_exptl_crystal_density_diffrn 1.495
_exptl_crystal_description prism
_exptl_crystal_F_000 860
_exptl_crystal_size_max 0.30
_exptl_crystal_size_mid 0.27
_exptl_crystal_size_min 0.23
_refine_diff_density_max 1.458
_refine_diff_density_min -1.042
_refine_diff_density_rms 0.172
_refine_ls_extinction_coef 0.0047(6)
_refine_ls_extinction_expression Fc^*^=kFc[1+0.001xFc^2^\l^3^/sin(2\q)]^-1/4^
_refine_ls_extinction_method 'SHELXL-2014/7 (Sheldrick 2014'
_refine_ls_goodness_of_fit_ref 1.076
_refine_ls_hydrogen_treatment constr
_refine_ls_matrix_type full
_refine_ls_number_parameters 193
_refine_ls_number_reflns 3796
_refine_ls_number_restraints 0
_refine_ls_restrained_S_all 1.076
_refine_ls_R_factor_all 0.0582
_refine_ls_R_factor_gt 0.0563
_refine_ls_shift/su_max 0.000
_refine_ls_shift/su_mean 0.000
_refine_ls_structure_factor_coef Fsqd
_refine_ls_weighting_details 'w=1/[\s^2^(Fo^2^)+(0.1239P)^2^+0.2903P] where P=(Fo^2^+2Fc^2^)/3'
_refine_ls_weighting_scheme calc
_refine_ls_wR_factor_gt 0.1541
_refine_ls_wR_factor_ref 0.1570
_reflns_Friedel_coverage 0.000
_reflns_number_gt 3578
_reflns_number_total 3796
_reflns_threshold_expression 'I > 2\s(I)'
_cod_data_source_file c6ra15186h2.cif
_cod_data_source_block shelx
_cod_depositor_comments
;
 Updated bibliographic information.

 Antanas Vaitkus,
 2021-04-22
;
_cod_database_code 7226584
_shelx_shelxl_version_number 2014/7
_shelx_space_group_comment
;
The symmetry employed for this shelxl refinement is uniquely defined
by the following loop, which should always be used as a source of
symmetry information in preference to the above space-group names.
They are only intended as comments.
;

loop_
_space_group_symop_operation_xyz
'x, y, z'
'-x, y+1/2, -z+1/2'
'-x, -y, -z'
'x, -y-1/2, z-1/2'

loop_
_atom_site_label
_atom_site_type_symbol
_atom_site_fract_x
_atom_site_fract_y
_atom_site_fract_z
_atom_site_U_iso_or_equiv
_atom_site_adp_type
_atom_site_occupancy
_atom_site_site_symmetry_order
_atom_site_calc_flag
_atom_site_refinement_flags_posn
_atom_site_refinement_flags_adp
Cu Cu 0.34604(4) 0.41237(2) 0.65044(3) 0.01285(19) Uani 1 1 d . .
S1A S 0.31275(7) 0.51002(3) 0.53066(5) 0.0159(2) Uani 1 1 d . .
S2A S 0.17688(7) 0.48584(3) 0.71995(5) 0.0159(2) Uani 1 1 d . .
N1A N 0.0954(3) 0.60102(11) 0.58186(17) 0.0153(4) Uani 1 1 d . .
C1A C 0.1817(3) 0.54076(12) 0.60660(18) 0.0125(4) Uani 1 1 d . .
C2A C 0.0972(3) 0.64723(13) 0.4837(2) 0.0174(5) Uani 1 1 d . .
H2AA H -0.0118 0.6453 0.4253 0.021 Uiso 1 1 calc R U
H2AB H 0.1813 0.6295 0.4478 0.021 Uiso 1 1 calc R U
C3A C 0.1365(3) 0.72454(13) 0.5233(2) 0.0184(5) Uani 1 1 d . .
H3AA H 0.1273 0.7555 0.4554 0.022 Uiso 1 1 calc R U
H3AB H 0.2517 0.7273 0.5730 0.022 Uiso 1 1 calc R U
C4A C 0.0205(3) 0.75295(13) 0.5898(2) 0.0188(5) Uani 1 1 d . .
H4AA H -0.0943 0.7535 0.5367 0.023 Uiso 1 1 calc R U
C5A C 0.0240(3) 0.70207(13) 0.6887(2) 0.0185(5) Uani 1 1 d . .
H5AA H -0.0567 0.7185 0.7284 0.022 Uiso 1 1 calc R U
H5AB H 0.1350 0.7033 0.7448 0.022 Uiso 1 1 calc R U
C6A C -0.0166(3) 0.62516(13) 0.6473(2) 0.0179(5) Uani 1 1 d . .
H6AA H -0.0057 0.5932 0.7142 0.021 Uiso 1 1 calc R U
H6AB H -0.1322 0.6226 0.5980 0.021 Uiso 1 1 calc R U
C7A C 0.0658(4) 0.82923(14) 0.6324(3) 0.0289(6) Uani 1 1 d . .
H7AA H -0.0103 0.8459 0.6746 0.043 Uiso 1 1 calc R U
H7AB H 0.0578 0.8609 0.5666 0.043 Uiso 1 1 calc R U
H7AC H 0.1790 0.8300 0.6833 0.043 Uiso 1 1 calc R U
S1B S 0.36601(8) 0.31365(3) 0.76687(5) 0.0188(2) Uani 1 1 d . .
S2B S 0.47632(7) 0.32941(3) 0.56502(5) 0.0159(2) Uani 1 1 d . .
N1B N 0.4784(3) 0.20208(11) 0.67132(16) 0.0134(4) Uani 1 1 d . .
C1B C 0.4453(3) 0.27150(12) 0.66757(18) 0.0123(4) Uani 1 1 d . .
C2B C 0.5300(3) 0.16416(12) 0.58122(19) 0.0144(5) Uani 1 1 d . .
H2BA H 0.6387 0.1412 0.6150 0.017 Uiso 1 1 calc R U
H2BB H 0.5412 0.1988 0.5221 0.017 Uiso 1 1 calc R U
C3B C 0.4023(3) 0.10704(13) 0.52596(19) 0.0157(5) Uani 1 1 d . .
H3BA H 0.4410 0.0799 0.4685 0.019 Uiso 1 1 calc R U
H3BB H 0.2970 0.1308 0.4853 0.019 Uiso 1 1 calc R U
C4B C 0.3721(3) 0.05473(13) 0.6150(2) 0.0168(5) Uani 1 1 d . .
H4BA H 0.4775 0.0287 0.6514 0.020 Uiso 1 1 calc R U
C5B C 0.3242(3) 0.09718(14) 0.7081(2) 0.0206(5) Uani 1 1 d . .
H5BA H 0.2158 0.1204 0.6745 0.025 Uiso 1 1 calc R U
H5BB H 0.3131 0.0639 0.7691 0.025 Uiso 1 1 calc R U
C6B C 0.4523(4) 0.15433(13) 0.7608(2) 0.0192(5) Uani 1 1 d . .
H6BA H 0.4144 0.1829 0.8173 0.023 Uiso 1 1 calc R U
H6BB H 0.5578 0.1309 0.8018 0.023 Uiso 1 1 calc R U
C7B C 0.2405(4) -0.00051(17) 0.5597(3) 0.0324(6) Uani 1 1 d . .
H7BA H 0.2295 -0.0351 0.6179 0.049 Uiso 1 1 calc R U
H7BB H 0.2726 -0.0258 0.4986 0.049 Uiso 1 1 calc R U
H7BC H 0.1347 0.0238 0.5269 0.049 Uiso 1 1 calc R U

loop_
_atom_site_aniso_label
_atom_site_aniso_U_11
_atom_site_aniso_U_22
_atom_site_aniso_U_33
_atom_site_aniso_U_23
_atom_site_aniso_U_13
_atom_site_aniso_U_12
Cu 0.0171(3) 0.0066(3) 0.0131(3) -0.00077(12) 0.00156(17) 0.00107(12)
S1A 0.0229(3) 0.0082(3) 0.0179(3) -0.00003(19) 0.0077(2) 0.0020(2)
S2A 0.0214(3) 0.0089(3) 0.0180(3) 0.00224(19) 0.0068(2) 0.0021(2)
N1A 0.0195(10) 0.0076(9) 0.0187(10) 0.0008(7) 0.0052(8) 0.0013(8)
C1A 0.0147(10) 0.0075(10) 0.0130(10) -0.0030(8) 0.0005(8) -0.0020(8)
C2A 0.0240(12) 0.0116(11) 0.0144(10) 0.0043(8) 0.0021(9) 0.0009(9)
C3A 0.0202(12) 0.0101(11) 0.0221(11) 0.0057(9) 0.0016(10) -0.0009(9)
C4A 0.0193(12) 0.0070(10) 0.0252(12) 0.0008(9) -0.0016(10) 0.0013(9)
C5A 0.0215(12) 0.0112(11) 0.0208(11) -0.0030(9) 0.0029(9) 0.0023(9)
C6A 0.0188(11) 0.0094(10) 0.0271(12) 0.0013(9) 0.0094(10) 0.0026(9)
C7A 0.0288(14) 0.0093(11) 0.0427(16) -0.0035(11) 0.0008(12) -0.0008(10)
S1B 0.0339(4) 0.0105(3) 0.0134(3) 0.0012(2) 0.0094(3) 0.0059(2)
S2B 0.0241(4) 0.0089(3) 0.0164(3) 0.00190(19) 0.0084(2) 0.0021(2)
N1B 0.0209(10) 0.0082(9) 0.0101(8) 0.0002(7) 0.0025(7) 0.0017(7)
C1B 0.0146(10) 0.0095(10) 0.0099(9) -0.0014(7) -0.0010(8) 0.0001(8)
C2B 0.0201(11) 0.0083(10) 0.0158(10) -0.0036(8) 0.0066(9) 0.0007(9)
C3B 0.0199(11) 0.0119(10) 0.0134(10) -0.0025(8) 0.0017(9) -0.0002(9)
C4B 0.0184(11) 0.0102(10) 0.0190(11) 0.0002(8) 0.0009(9) -0.0013(9)
C5B 0.0255(13) 0.0148(11) 0.0236(12) 0.0046(9) 0.0106(10) 0.0012(10)
C6B 0.0345(14) 0.0093(10) 0.0117(10) 0.0039(8) 0.0031(10) 0.0043(10)
C7B 0.0335(15) 0.0211(13) 0.0399(16) -0.0037(12) 0.0060(13) -0.0135(12)

loop_
_atom_type_symbol
_atom_type_description
_atom_type_scat_dispersion_real
_atom_type_scat_dispersion_imag
_atom_type_scat_source
C C 0.0181 0.0091 'International Tables Vol C Tables 4.2.6.8 and 6.1.1.4'
H H 0.0000 0.0000 'International Tables Vol C Tables 4.2.6.8 and 6.1.1.4'
N N 0.0311 0.0180 'International Tables Vol C Tables 4.2.6.8 and 6.1.1.4'
S S 0.3331 0.5567 'International Tables Vol C Tables 4.2.6.8 and 6.1.1.4'
Cu Cu -1.9646 0.5888 'International Tables Vol C Tables 4.2.6.8 and 6.1.1.4'

loop_
_geom_angle_atom_site_label_1
_geom_angle_atom_site_label_2
_geom_angle_atom_site_label_3
_geom_angle
S1A Cu S1B 177.25(3)
S1A Cu S2A 77.59(2)
S1B Cu S2A 101.19(2)
S1A Cu S2B 103.50(2)
S1B Cu S2B 77.30(2)
S2A Cu S2B 170.69(3)
C1A S1A Cu 84.59(8)
C1A S2A Cu 84.35(8)
C1A N1A C6A 122.3(2)
C1A N1A C2A 123.1(2)
C6A N1A C2A 114.56(19)
N1A C1A S2A 123.13(17)
N1A C1A S1A 123.67(17)
S2A C1A S1A 113.20(13)
N1A C2A C3A 110.34(19)
N1A C2A H2AA 109.6
C3A C2A H2AA 109.6
N1A C2A H2AB 109.6
C3A C2A H2AB 109.6
H2AA C2A H2AB 108.1
C2A C3A C4A 112.2(2)
C2A C3A H3AA 109.2
C4A C3A H3AA 109.2
C2A C3A H3AB 109.2
C4A C3A H3AB 109.2
H3AA C3A H3AB 107.9
C7A C4A C5A 111.5(2)
C7A C4A C3A 111.4(2)
C5A C4A C3A 109.21(19)
C7A C4A H4AA 108.2
C5A C4A H4AA 108.2
C3A C4A H4AA 108.2
C4A C5A C6A 111.9(2)
C4A C5A H5AA 109.2
C6A C5A H5AA 109.2
C4A C5A H5AB 109.2
C6A C5A H5AB 109.2
H5AA C5A H5AB 107.9
N1A C6A C5A 110.25(19)
N1A C6A H6AA 109.6
C5A C6A H6AA 109.6
N1A C6A H6AB 109.6
C5A C6A H6AB 109.6
H6AA C6A H6AB 108.1
C4A C7A H7AA 109.5
C4A C7A H7AB 109.5
H7AA C7A H7AB 109.5
C4A C7A H7AC 109.5
H7AA C7A H7AC 109.5
H7AB C7A H7AC 109.5
C1B S1B Cu 84.78(8)
C1B S2B Cu 84.46(8)
C1B N1B C6B 122.87(19)
C1B N1B C2B 123.37(19)
C6B N1B C2B 113.53(19)
N1B C1B S2B 124.25(17)
N1B C1B S1B 122.81(17)
S2B C1B S1B 112.94(13)
N1B C2B C3B 109.81(18)
N1B C2B H2BA 109.7
C3B C2B H2BA 109.7
N1B C2B H2BB 109.7
C3B C2B H2BB 109.7
H2BA C2B H2BB 108.2
C2B C3B C4B 111.89(19)
C2B C3B H3BA 109.2
C4B C3B H3BA 109.2
C2B C3B H3BB 109.2
C4B C3B H3BB 109.2
H3BA C3B H3BB 107.9
C7B C4B C5B 111.2(2)
C7B C4B C3B 111.5(2)
C5B C4B C3B 109.07(19)
C7B C4B H4BA 108.3
C5B C4B H4BA 108.3
C3B C4B H4BA 108.3
C6B C5B C4B 111.5(2)
C6B C5B H5BA 109.3
C4B C5B H5BA 109.3
C6B C5B H5BB 109.3
C4B C5B H5BB 109.3
H5BA C5B H5BB 108.0
N1B C6B C5B 110.57(19)
N1B C6B H6BA 109.5
C5B C6B H6BA 109.5
N1B C6B H6BB 109.5
C5B C6B H6BB 109.5
H6BA C6B H6BB 108.1
C4B C7B H7BA 109.5
C4B C7B H7BB 109.5
H7BA C7B H7BB 109.5
C4B C7B H7BC 109.5
H7BA C7B H7BC 109.5
H7BB C7B H7BC 109.5

loop_
_geom_bond_atom_site_label_1
_geom_bond_atom_site_label_2
_geom_bond_distance
Cu S1A 2.2950(6)
Cu S1B 2.2954(6)
Cu S2A 2.3058(6)
Cu S2B 2.3078(6)
S1A C1A 1.729(2)
S2A C1A 1.724(2)
N1A C1A 1.325(3)
N1A C6A 1.470(3)
N1A C2A 1.474(3)
C2A C3A 1.524(3)
C2A H2AA 0.9900
C2A H2AB 0.9900
C3A C4A 1.531(3)
C3A H3AA 0.9900
C3A H3AB 0.9900
C4A C7A 1.522(3)
C4A C5A 1.523(3)
C4A H4AA 1.0000
C5A C6A 1.524(3)
C5A H5AA 0.9900
C5A H5AB 0.9900
C6A H6AA 0.9900
C6A H6AB 0.9900
C7A H7AA 0.9800
C7A H7AB 0.9800
C7A H7AC 0.9800
S1B C1B 1.726(2)
S2B C1B 1.723(2)
N1B C1B 1.321(3)
N1B C6B 1.469(3)
N1B C2B 1.469(3)
C2B C3B 1.528(3)
C2B H2BA 0.9900
C2B H2BB 0.9900
C3B C4B 1.529(3)
C3B H3BA 0.9900
C3B H3BB 0.9900
C4B C7B 1.523(4)
C4B C5B 1.526(3)
C4B H4BA 1.0000
C5B C6B 1.523(4)
C5B H5BA 0.9900
C5B H5BB 0.9900
C6B H6BA 0.9900
C6B H6BB 0.9900
C7B H7BA 0.9800
C7B H7BB 0.9800
C7B H7BC 0.9800

loop_
_geom_hbond_atom_site_label_D
_geom_hbond_atom_site_label_H
_geom_hbond_atom_site_label_A
_geom_hbond_distance_DH
_geom_hbond_distance_HA
_geom_hbond_distance_DA
_geom_hbond_angle_DHA
_geom_hbond_site_symmetry_A
C2A H2AB S1A 0.99 2.56 3.095(3) 113.7 .
C6A H6AA S2A 0.99 2.51 3.059(2) 114.5 .
C2B H2BB S2B 0.99 2.58 3.108(2) 113.4 .
C6B H6BA S1B 0.99 2.52 3.061(2) 114.4 .
C6B H6BA S2B 0.99 2.91 3.653(2) 132.5 4_566
C6B H6BB S1A 0.99 3.02 3.835(2) 140.1 2_646

loop_
_geom_torsion_atom_site_label_1
_geom_torsion_atom_site_label_2
_geom_torsion_atom_site_label_3
_geom_torsion_atom_site_label_4
_geom_torsion
C6A N1A C1A S2A -2.0(3)
C2A N1A C1A S2A -178.83(17)
C6A N1A C1A S1A 179.18(18)
C2A N1A C1A S1A 2.4(3)
Cu S2A C1A N1A 176.4(2)
Cu S2A C1A S1A -4.69(11)
Cu S1A C1A N1A -176.4(2)
Cu S1A C1A S2A 4.71(11)
C1A N1A C2A C3A -127.9(2)
C6A N1A C2A C3A 55.1(3)
N1A C2A C3A C4A -53.8(3)
C2A C3A C4A C7A 177.9(2)
C2A C3A C4A C5A 54.3(3)
C7A C4A C5A C6A -178.5(2)
C3A C4A C5A C6A -55.0(3)
C1A N1A C6A C5A 127.1(2)
C2A N1A C6A C5A -55.9(3)
C4A C5A C6A N1A 55.4(3)
C6B N1B C1B S2B 179.26(18)
C2B N1B C1B S2B -6.6(3)
C6B N1B C1B S1B -0.5(3)
C2B N1B C1B S1B 173.64(17)
Cu S2B C1B N1B 173.7(2)
Cu S2B C1B S1B -6.52(11)
Cu S1B C1B N1B -173.7(2)
Cu S1B C1B S2B 6.55(11)
C1B N1B C2B C3B -117.5(2)
C6B N1B C2B C3B 57.1(3)
N1B C2B C3B C4B -55.8(3)
C2B C3B C4B C7B 178.1(2)
C2B C3B C4B C5B 54.9(3)
C7B C4B C5B C6B -178.0(2)
C3B C4B C5B C6B -54.6(3)
C1B N1B C6B C5B 117.3(2)
C2B N1B C6B C5B -57.4(3)
C4B C5B C6B N1B 55.7(3)
